data_2004787
loop_
_publ_author_name
'Fun, H.-K.'
'Sivakumar, K.'
'Lu, Z.-L.'
'Duan, C.-Y.'
'Tian, Y.-P.'
'You, X.-Z.'

_publ_section_title
;
 <i>p</i>-Methoxybenzaldehyde Nicotinoylhydrazone Dihydrate
;
_journal_issue 4
_journal_name_full 'Acta Crystallographica Section C'
_journal_page_first 986
_journal_page_last 988
_journal_paper_doi 10.1107/S010827019501540X
_journal_volume 52
_journal_year 1996
_chemical_formula_moiety 'C14 H13 N3 O2 ,2H2 O'
_chemical_formula_sum 'C14 H17 N3 O4'
_chemical_formula_weight 291.31
_chemical_name_systematic
;
p-Methoxybenzaldehyde Nictonylhydrazone Dihydrate.
;
_space_group_IT_number 14
_symmetry_cell_setting monoclinic
_symmetry_space_group_name_Hall '-P 2yn'
_symmetry_space_group_name_H-M 'P 1 21/n 1'
_audit_creation_method SHELXL
_cell_angle_alpha 90.00
_cell_angle_beta 107.210(10)
_cell_angle_gamma 90.00
_cell_formula_units_Z 4
_cell_length_a 7.1620(10)
_cell_length_b 20.033(2)
_cell_length_c 10.6110(10)
_cell_measurement_reflns_used 25
_cell_measurement_temperature 293(2)
_cell_measurement_theta_max 25
_cell_measurement_theta_min 8
_cell_volume 1454.3(3)
_computing_cell_refinement XSCANS
_computing_data_collection 'XSCANS (Siemens, 1994)'
_computing_data_reduction XSCANS
_computing_molecular_graphics 'ORTEPII (Johnson, 1976) and SHELXTL/PC'
_computing_publication_material SHELXL93
_computing_structure_refinement 'SHELXL93 (Sheldrick, 1993)'
_computing_structure_solution 'SHELXTL/PC (direct methods) (Sheldrick, 1990)'
_diffrn_ambient_temperature 293(2)
_diffrn_measurement_device 'Siemens P4 diffractometer'
_diffrn_measurement_method \q/2\q
_diffrn_radiation_monochromator graphite
_diffrn_radiation_source 'fine-focus sealed tube'
_diffrn_radiation_type MoK\a
_diffrn_radiation_wavelength 0.71073
_diffrn_reflns_av_R_equivalents 0.0166
_diffrn_reflns_av_sigmaI/netI 0.0274
_diffrn_reflns_limit_h_max 9
_diffrn_reflns_limit_h_min -1
_diffrn_reflns_limit_k_max 26
_diffrn_reflns_limit_k_min -1
_diffrn_reflns_limit_l_max 13
_diffrn_reflns_limit_l_min -13
_diffrn_reflns_number 4351
_diffrn_reflns_theta_max 27.50
_diffrn_reflns_theta_min 2.03
_diffrn_standards_decay_% <3
_diffrn_standards_interval_count 97
_diffrn_standards_number 3
_exptl_absorpt_coefficient_mu 0.099
_exptl_absorpt_correction_type none
_exptl_crystal_colour Colourless
_exptl_crystal_density_diffrn 1.331
_exptl_crystal_description Needle
_exptl_crystal_F_000 616
_exptl_crystal_size_max 0.58
_exptl_crystal_size_mid 0.38
_exptl_crystal_size_min 0.18
_refine_diff_density_max 0.22
_refine_diff_density_min -0.19
_refine_ls_extinction_coef 0.011(2)
_refine_ls_extinction_method 'SHELXL93 (Sheldrick, 1993)'
_refine_ls_goodness_of_fit_all 1.063
_refine_ls_goodness_of_fit_obs 1.181
_refine_ls_hydrogen_treatment refall
_refine_ls_matrix_type full
_refine_ls_number_parameters 259
_refine_ls_number_reflns 3333
_refine_ls_number_restraints 0
_refine_ls_restrained_S_all 1.063
_refine_ls_restrained_S_obs 1.181
_refine_ls_R_factor_all 0.0603
_refine_ls_R_factor_obs 0.0466
_refine_ls_shift/esd_max 0.000
_refine_ls_shift/esd_mean 0.000
_refine_ls_structure_factor_coef Fsqd
_refine_ls_weighting_details 'w = 1/[\s^2^(Fo^2^)+(0.0870P)^2^+0.0425P] where P=(Fo^2^+2Fc^2^)/3'
_refine_ls_weighting_scheme calc
_refine_ls_wR_factor_all 0.1426
_refine_ls_wR_factor_obs 0.1345
_reflns_number_observed 2464
_reflns_number_total 3333
_reflns_observed_criterion >2sigma(I)
_cod_data_source_file mu1230.cif
_cod_data_source_block lg26
_cod_depositor_comments
;
The following automatic conversions were performed:
'_symmetry_cell_setting' value 'Monoclinic' changed to 'monoclinic'
according to '/home/saulius/struct/CIF-dictionaries/cif_core.dic'
dictionary named 'cif_core.dic' version 2.4.1 from 2010-06-29.

Automatic conversion script
Id: cif_fix_enum 1527 2010-12-29 10:47:43Z saulius 

The following automatic conversions were performed:

'_symmetry_cell_setting' value 'Monoclinic' changed to 'monoclinic'
according to /home/saulius/struct/CIF-dictionaries/cif_core.dic
dictionary named 'cif_core.dic' version 2.4.1 from
2010-06-29.

'_geom_bond_publ_flag' value 'Yes' changed to 'yes'
according to /home/saulius/struct/CIF-dictionaries/cif_core.dic
dictionary named 'cif_core.dic' version 2.4.1 from 2010-06-29 (20
times).

Automatic conversion script
Id: cif_fix_values 1715 2011-07-08 13:25:40Z adriana 

The following automatic conversions were performed:

'_refine_ls_weighting_scheme' value 'calc w =
1/[\s^2^(Fo^2^)+(0.0870P)^2^+0.0425P] where P=(Fo^2^+2Fc^2^)/3' was
changed to 'calc'. New tag '_refine_ls_weighting_details' was
created. The value of the new tag was set to 'w =
1/[\s^2^(Fo^2^)+(0.0870P)^2^+0.0425P] where P=(Fo^2^+2Fc^2^)/3'.

Automatic conversion script
Id: cif_fix_values 3143 2015-03-26 13:38:13Z robertas 
;
_cod_original_sg_symbol_H-M 'P 21/n'
_cod_database_code 2004787

loop_
_symmetry_equiv_pos_as_xyz
'x, y, z'
'-x+1/2, y+1/2, -z+1/2'
'-x, -y, -z'
'x-1/2, -y-1/2, z-1/2'

loop_
_atom_site_aniso_label
_atom_site_aniso_U_11
_atom_site_aniso_U_22
_atom_site_aniso_U_33
_atom_site_aniso_U_12
_atom_site_aniso_U_13
_atom_site_aniso_U_23
O1 0.1068(9) 0.0346(5) 0.0479(6) 0.0041(5) 0.0297(6) 0.0039(4)
O2 0.0997(9) 0.0363(5) 0.0463(6) 0.0029(5) 0.0301(6) -0.0061(4)
N1 0.0915(10) 0.0533(8) 0.0452(7) 0.0017(7) 0.0226(7) -0.0080(6)
N2 0.0664(8) 0.0307(6) 0.0373(6) -0.0017(5) 0.0154(5) -0.0022(4)
N3 0.0626(7) 0.0359(6) 0.0408(6) -0.0017(5) 0.0171(5) -0.0047(5)
C1 0.0818(11) 0.0403(7) 0.0452(8) 0.0078(7) 0.0258(8) 0.0031(6)
C2 0.0986(14) 0.0357(7) 0.0654(10) 0.0067(8) 0.0379(10) 0.0003(7)
C3 0.0914(13) 0.0471(9) 0.0586(9) -0.0050(8) 0.0344(9) -0.0154(7)
C4 0.0745(10) 0.0439(8) 0.0406(7) 0.0033(7) 0.0211(7) -0.0003(6)
C5 0.0508(7) 0.0351(6) 0.0392(7) -0.0012(5) 0.0181(6) 0.0000(5)
C6 0.0528(8) 0.0358(6) 0.0399(7) -0.0002(6) 0.0162(6) 0.0007(5)
C7 0.0636(9) 0.0350(7) 0.0408(7) -0.0032(6) 0.0117(6) -0.0024(6)
C8 0.0515(8) 0.0349(6) 0.0365(7) -0.0036(6) 0.0102(5) -0.0024(5)
C9 0.0714(10) 0.0373(7) 0.0377(7) -0.0007(6) 0.0152(7) 0.0028(5)
C10 0.0779(10) 0.0319(6) 0.0450(7) 0.0059(7) 0.0208(7) 0.0045(6)
C11 0.0568(8) 0.0340(6) 0.0399(7) 0.0001(6) 0.0187(6) -0.0032(5)
C12 0.0673(9) 0.0370(7) 0.0358(7) 0.0000(6) 0.0145(6) 0.0023(5)
C13 0.0688(9) 0.0309(6) 0.0399(7) 0.0005(6) 0.0118(6) 0.0008(5)
C14 0.0997(14) 0.0519(9) 0.0436(8) -0.0032(10) 0.0271(9) -0.0112(7)
O1W 0.1369(14) 0.0416(7) 0.0715(8) 0.0020(7) 0.0493(9) 0.0035(6)
O2W 0.1207(12) 0.0478(7) 0.0493(7) 0.0124(7) 0.0267(7) -0.0030(5)

loop_
_atom_site_label
_atom_site_occupancy
_atom_site_fract_x
_atom_site_fract_y
_atom_site_fract_z
_atom_site_U_iso_or_equiv
_atom_site_thermal_displace_type
_atom_site_calc_flag
_atom_site_type_symbol
O1 1 .8066(2) .48349(5) .29452(10) .0616(3) Uani d O
O2 1 .6865(2) .31441(5) -0.48228(10) .0589(3) Uani d O
N1 1 .8651(2) .64690(7) .53884(13) .0628(4) Uani d N
N2 1 .7599(2) .54708(6) .11249(11) .0448(3) Uani d N
N3 1 .7613(2) .49208(6) .03411(11) .0460(3) Uani d N
C1 1 .7330(3) .66345(7) .2679(2) .0543(4) Uani d C
C2 1 .7432(3) .71686(8) .3522(2) .0636(5) Uani d C
C3 1 .8093(3) .70620(9) .4850(2) .0630(5) Uani d C
C4 1 .8536(3) .59547(8) .45646(15) .0521(4) Uani d C
C5 1 .7896(2) .60090(6) .32062(13) .0407(3) Uani d C
C6 1 .7864(2) .53857(6) .24237(13) .0423(3) Uani d C
C7 1 .7265(2) .50523(7) -.08808(14) .0473(3) Uani d C
C8 1 .7248(2) .45456(6) -0.18741(13) .0415(3) Uani d C
C9 1 .7567(2) .38670(7) -0.15955(14) .0490(4) Uani d C
C10 1 .7451(3) .34165(7) -0.25929(14) .0510(4) Uani d C
C11 1 .7009(2) .36315(6) -0.38967(13) .0426(3) Uani d C
C12 1 .6767(2) .43024(7) -0.41855(13) .0469(3) Uani d C
C13 1 .6896(2) .47504(7) -0.31701(14) .0474(4) Uani d C
C14 1 .6092(3) .33325(9) -0.6184(2) .0638(5) Uani d C
O1W 1 .7643(3) .67018(7) -.04812(14) .0793(5) Uani d O
O2W 1 .9830(3) .37037(6) .18312(14) .0723(4) Uani d O
H2N 1 .750(3) .5853(10) .0780(18) .063(5) Uiso d H
H1 1 .683(3) .6681(10) .176(2) .081(6) Uiso d H
H2 1 .717(3) .7607(12) .318(2) .085(6) Uiso d H
H3 1 .820(3) .7435(11) .539(2) .075(6) Uiso d H
H4 1 .892(3) .5545(10) .5013(18) .062(5) Uiso d H
H7 1 .708(2) .5520(10) -0.1159(17) .060(5) Uiso d H
H9 1 .788(2) .3717(9) -.0694(17) .059(5) Uiso d H
H10 1 .778(3) .2937(9) -0.2378(18) .065(5) Uiso d H
H12 1 .649(2) .4470(9) -0.5101(18) .059(5) Uiso d H
H13 1 .677(3) .5235(10) -0.3314(17) .063(5) Uiso d H
H14A 1 .704(3) .3654(11) -0.6438(19) .076(6) Uiso d H
H14B 1 .471(3) .3562(11) -0.6342(19) .087(6) Uiso d H
H14C 1 .602(3) .2937(12) -0.667(2) .090(7) Uiso d H
H1W1 1 .859(4) .6577(13) -.090(3) .101(8) Uiso d H
H2W1 1 .763(4) .7141(16) -.048(3) .114(9) Uiso d H
H1W2 1 .899(5) .4039(17) .167(3) .142(12) Uiso d H
H2W2 1 1.025(3) .3668(12) .263(3) .088(7) Uiso d H

loop_
_atom_type_symbol
_atom_type_description
_atom_type_scat_dispersion_real
_atom_type_scat_dispersion_imag
_atom_type_scat_source
C C 0.0033 0.0016 'International Tables Vol C Tables 4.2.6.8 and 6.1.1.4'
H H 0.0000 0.0000 'International Tables Vol C Tables 4.2.6.8 and 6.1.1.4'
N N 0.0061 0.0033 'International Tables Vol C Tables 4.2.6.8 and 6.1.1.4'
O O 0.0106 0.0060 'International Tables Vol C Tables 4.2.6.8 and 6.1.1.4'

loop_
_geom_angle_atom_site_label_1
_geom_angle_atom_site_label_2
_geom_angle_atom_site_label_3
_geom_angle
C11 O2 C14 117.38(12)
C3 N1 C4 117.08(14)
C6 N2 N3 119.43(11)
C7 N3 N2 114.44(12)
C2 C1 C5 119.12(14)
C3 C2 C1 118.9(2)
N1 C3 C2 123.6(2)
N1 C4 C5 123.95(15)
C4 C5 C1 117.38(13)
C4 C5 C6 117.35(12)
C1 C5 C6 125.27(12)
O1 C6 N2 122.66(12)
O1 C6 C5 121.42(12)
N2 C6 C5 115.92(11)
N3 C7 C8 123.26(13)
C13 C8 C9 118.00(12)
C13 C8 C7 118.08(12)
C9 C8 C7 123.92(12)
C10 C9 C8 120.50(13)
C9 C10 C11 120.39(13)
O2 C11 C12 123.97(12)
O2 C11 C10 116.08(12)
C12 C11 C10 119.94(12)
C11 C12 C13 118.96(13)
C12 C13 C8 122.10(13)

loop_
_geom_bond_atom_site_label_1
_geom_bond_atom_site_label_2
_geom_bond_distance
_geom_bond_publ_flag
O1 C6 1.224(2) yes
O2 C11 1.367(2) yes
O2 C14 1.436(2) yes
N1 C3 1.328(2) yes
N1 C4 1.338(2) yes
N2 C6 1.345(2) yes
N2 N3 1.382(2) yes
N3 C7 1.273(2) yes
C1 C2 1.382(2) yes
C1 C5 1.383(2) yes
C2 C3 1.363(3) yes
C4 C5 1.382(2) yes
C5 C6 1.496(2) yes
C7 C8 1.461(2) yes
C8 C13 1.385(2) yes
C8 C9 1.396(2) yes
C9 C10 1.375(2) yes
C10 C11 1.393(2) yes
C11 C12 1.378(2) yes
C12 C13 1.384(2) yes

loop_
_cod_related_entry_id
_cod_related_entry_database
_cod_related_entry_code
1 ChemSpider 21186927
